data_7001694
loop_
_publ_author_name
'Lyashenko, Ganna'
'Saischek, Gerald'
'Judmaier, Martina E.'
'Volpe, Manuel'
'Baumgartner, Judith'
'Belaj, Ferdinand'
'Jancik, Vojtech'
'Herbst-Irmer, Regine'
'M\"osch-Zanetti, Nadia C.'

_publ_section_title
;
 Oxo-molybdenum and oxo-tungsten complexes of Schiff bases relevant to
 molybdoenzymes
;
_journal_issue 29
_journal_name_full 'Dalton Transactions'
_journal_page_first 5655
_journal_paper_doi 10.1039/b820629e
_journal_year 2009
_chemical_formula_moiety 'C52 H66 Li2 N4 O4'
_chemical_formula_sum 'C52 H66 Li2 N4 O4'
_chemical_formula_weight 824.97
_chemical_name_systematic
;
?
;
_space_group_IT_number 14
_symmetry_cell_setting monoclinic
_symmetry_space_group_name_Hall '-P 2yn'
_symmetry_space_group_name_H-M 'P 1 21/n 1'
_atom_sites_solution_hydrogens geom
_atom_sites_solution_primary direct
_atom_sites_solution_secondary difmap
_audit_creation_method SHELXL-97
_cell_angle_alpha 90.00
_cell_angle_beta 94.22(2)
_cell_angle_gamma 90.00
_cell_formula_units_Z 2
_cell_length_a 7.915(3)
_cell_length_b 15.694(3)
_cell_length_c 19.468(4)
_cell_measurement_reflns_used 3446
_cell_measurement_temperature 100(2)
_cell_measurement_theta_max 59.00
_cell_measurement_theta_min 3.62
_cell_volume 2411.7(11)
_computing_cell_refinement 'Bruker AXS SAINT (v 7.34A, Bruker 2003)'
_computing_data_collection 'Proteum (v 1.40, Bruker 2002)'
_computing_data_reduction 'Bruker AXS SAINT (v 7.34A, Bruker 2003)'
_computing_molecular_graphics 'Bruker AXS SHELXTL (v 6.12)'
_computing_publication_material 'SHELXL-97 (Sheldrick, 1997)'
_computing_structure_refinement 'SHELXL-97 (Sheldrick, 1997)'
_computing_structure_solution 'SHELXS-97 (Sheldrick, 1990)'
_diffrn_ambient_temperature 100(2)
_diffrn_detector_area_resol_mean 5.602
_diffrn_measured_fraction_theta_full 0.993
_diffrn_measured_fraction_theta_max 0.993
_diffrn_measurement_device_type 'Bruker three circle diffractometer'
_diffrn_measurement_method 'phi and omega scan'
_diffrn_radiation_monochromator 'mirror system'
_diffrn_radiation_source 'rotating anode'
_diffrn_radiation_type CuK\a
_diffrn_radiation_wavelength 1.54178
_diffrn_reflns_av_R_equivalents 0.0412
_diffrn_reflns_av_sigmaI/netI 0.0368
_diffrn_reflns_limit_h_max 8
_diffrn_reflns_limit_h_min -8
_diffrn_reflns_limit_k_max 17
_diffrn_reflns_limit_k_min 0
_diffrn_reflns_limit_l_max 21
_diffrn_reflns_limit_l_min 0
_diffrn_reflns_number 10466
_diffrn_reflns_theta_full 59.00
_diffrn_reflns_theta_max 59.00
_diffrn_reflns_theta_min 3.62
_diffrn_standards_decay_% 0
_diffrn_standards_interval_count 0
_diffrn_standards_interval_time 0
_diffrn_standards_number 0
_exptl_absorpt_coefficient_mu 0.550
_exptl_absorpt_correction_T_max 0.9701
_exptl_absorpt_correction_T_min 0.9074
_exptl_absorpt_correction_type multi-scan
_exptl_absorpt_process_details 'SADABS, Sheldrick 2007'
_exptl_crystal_colour colorless
_exptl_crystal_density_diffrn 1.136
_exptl_crystal_density_method 'not measured'
_exptl_crystal_description prism
_exptl_crystal_F_000 888
_exptl_crystal_size_max 0.18
_exptl_crystal_size_mid 0.08
_exptl_crystal_size_min 0.06
_refine_diff_density_max 0.232
_refine_diff_density_min -0.156
_refine_diff_density_rms 0.035
_refine_ls_extinction_method none
_refine_ls_goodness_of_fit_ref 1.035
_refine_ls_hydrogen_treatment mixed
_refine_ls_matrix_type full
_refine_ls_number_parameters 354
_refine_ls_number_reflns 3446
_refine_ls_number_restraints 724
_refine_ls_restrained_S_all 0.953
_refine_ls_R_factor_all 0.0564
_refine_ls_R_factor_gt 0.0404
_refine_ls_shift/su_max 0.001
_refine_ls_shift/su_mean 0.000
_refine_ls_structure_factor_coef Fsqd
_refine_ls_weighting_details 'calc w=1/[\s^2^(Fo^2^)+(0.0618P)^2^+0.4136P] where P=(Fo^2^+2Fc^2^)/3'
_refine_ls_weighting_scheme calc
_refine_ls_wR_factor_gt 0.1011
_refine_ls_wR_factor_ref 0.1086
_reflns_number_gt 2710
_reflns_number_total 3446
_reflns_threshold_expression >2sigma(I)
_cod_data_source_file b820629e.txt
_cod_data_source_block '[{Li(LMe2Ph)(LMe2PhH)}2]'
_cod_depositor_comments
;
The following automatic conversions were performed:
'_symmetry_cell_setting' value 'Monoclinic' changed to 'monoclinic'
according to '/home/saulius/struct/CIF-dictionaries/cif_core.dic'
dictionary named 'cif_core.dic' version 2.4.1 from 2010-06-29.

Automatic conversion script
Id: cif_fix_enum 1527 2010-12-29 10:47:43Z saulius 
;
_cod_original_sg_symbol_H-M P2(1)/n
_cod_database_code 7001694

loop_
_symmetry_equiv_pos_as_xyz
'x, y, z'
'-x+1/2, y+1/2, -z+1/2'
'-x, -y, -z'
'x-1/2, -y-1/2, z-1/2'

loop_
_atom_site_label
_atom_site_type_symbol
_atom_site_fract_x
_atom_site_fract_y
_atom_site_fract_z
_atom_site_U_iso_or_equiv
_atom_site_adp_type
_atom_site_occupancy
_atom_site_symmetry_multiplicity
_atom_site_calc_flag
_atom_site_refinement_flags
_atom_site_disorder_assembly
_atom_site_disorder_group
O1 O 0.09818(13) 0.06840(6) 0.98647(5) 0.0288(3) Uani 1 1 d . . .
N1 N -0.11869(16) 0.14533(8) 1.08386(6) 0.0280(3) Uani 1 1 d D . .
C1 C 0.2205(2) 0.16213(11) 0.90814(8) 0.0349(4) Uani 1 1 d . . .
H1A H 0.3213 0.1257 0.9125 0.052 Uiso 1 1 calc R . .
H1B H 0.2552 0.2221 0.9077 0.052 Uiso 1 1 calc R . .
H1C H 0.1536 0.1487 0.8651 0.052 Uiso 1 1 calc R . .
Li1 Li -0.0123(3) 0.03111(16) 1.06493(13) 0.0310(6) Uani 1 1 d . . .
O2 O 0.08591(14) -0.00900(7) 1.15564(5) 0.0327(3) Uani 1 1 d . . .
C2 C 0.1146(2) 0.14664(10) 0.96850(8) 0.0290(4) Uani 1 1 d . . .
C3 C 0.0378(2) 0.21494(10) 0.99800(8) 0.0335(4) Uani 1 1 d . . .
H3 H 0.0662 0.2695 0.9812 0.040 Uiso 1 1 calc R . .
C4 C -0.0792(2) 0.21417(10) 1.05068(8) 0.0314(4) Uani 1 1 d D . .
C5 C -0.1619(3) 0.29844(11) 1.06491(9) 0.0441(5) Uani 1 1 d . . .
H5A H -0.2520 0.2895 1.0961 0.066 Uiso 0.50 1 calc PR . .
H5B H -0.2104 0.3230 1.0215 0.066 Uiso 0.50 1 calc PR . .
H5C H -0.0770 0.3375 1.0863 0.066 Uiso 0.50 1 calc PR . .
H5D H -0.1076 0.3438 1.0399 0.066 Uiso 0.50 1 calc PR . .
H5E H -0.1492 0.3104 1.1144 0.066 Uiso 0.50 1 calc PR . .
H5F H -0.2826 0.2958 1.0497 0.066 Uiso 0.50 1 calc PR . .
C6 C -0.2375(2) 0.15139(9) 1.13562(8) 0.0276(4) Uani 1 1 d D . .
C7 C -0.1819(2) 0.17464(9) 1.20333(8) 0.0315(4) Uani 1 1 d D . .
C8 C -0.3005(2) 0.17770(10) 1.25277(8) 0.0354(4) Uani 1 1 d D . .
H8 H -0.2649 0.1942 1.2985 0.043 Uiso 1 1 calc R . .
C9 C -0.4684(2) 0.15730(11) 1.23679(9) 0.0391(4) Uani 1 1 d D . .
H9 H -0.5476 0.1600 1.2711 0.047 Uiso 1 1 calc R . .
C10 C -0.5203(2) 0.13287(10) 1.17043(9) 0.0354(4) Uani 1 1 d D . .
H10 H -0.6354 0.1179 1.1596 0.042 Uiso 1 1 calc R . .
C11 C -0.4070(2) 0.12986(10) 1.11926(8) 0.0307(4) Uani 1 1 d D . .
C12 C -0.4645(2) 0.10383(11) 1.04684(8) 0.0385(4) Uani 1 1 d D . .
H12A H -0.4525 0.1521 1.0157 0.058 Uiso 1 1 calc R . .
H12B H -0.5836 0.0862 1.0451 0.058 Uiso 1 1 calc R . .
H12C H -0.3950 0.0562 1.0327 0.058 Uiso 1 1 calc R . .
C13 C 0.0007(2) 0.19618(11) 1.22123(9) 0.0386(4) Uani 1 1 d D . .
H13A H 0.0722 0.1487 1.2081 0.058 Uiso 1 1 calc R . .
H13B H 0.0188 0.2062 1.2709 0.058 Uiso 1 1 calc R . .
H13C H 0.0305 0.2477 1.1963 0.058 Uiso 1 1 calc R . .
C14 C 0.2903(2) -0.10409(11) 1.11613(8) 0.0376(4) Uani 1 1 d . . .
H14A H 0.2213 -0.1144 1.0730 0.056 Uiso 1 1 calc R . .
H14B H 0.3451 -0.1573 1.1319 0.056 Uiso 1 1 calc R . .
H14C H 0.3769 -0.0613 1.1084 0.056 Uiso 1 1 calc R . .
C15 C 0.1796(2) -0.07252(10) 1.16964(8) 0.0299(4) Uani 1 1 d . . .
C16 C 0.1842(2) -0.11416(10) 1.23429(8) 0.0313(4) Uani 1 1 d . . .
H16 H 0.2539 -0.1633 1.2403 0.038 Uiso 1 1 calc R . .
C18 C 0.1067(2) -0.13859(11) 1.35498(9) 0.0417(5) Uani 1 1 d . . .
H18A H 0.1360 -0.1000 1.3936 0.062 Uiso 1 1 calc R . .
H18B H 0.1941 -0.1826 1.3533 0.062 Uiso 1 1 calc R . .
H18C H -0.0029 -0.1655 1.3612 0.062 Uiso 1 1 calc R . .
C17 C 0.0958(2) -0.08906(10) 1.28892(8) 0.0299(4) Uani 1 1 d D A .
N2 N -0.00368(17) -0.01974(8) 1.28481(7) 0.0316(3) Uani 1 1 d D . .
H2 H -0.016(2) 0.0055(13) 1.2401(11) 0.057(6) Uiso 1 1 d . . .
C19 C -0.1065(5) 0.0091(3) 1.3374(2) 0.0313(8) Uani 0.639(11) 1 d PDU A 1
C20 C -0.2771(5) -0.0127(3) 1.3339(2) 0.0343(8) Uani 0.639(11) 1 d PDU A 1
C21 C -0.3736(6) 0.0154(3) 1.3868(3) 0.0354(9) Uani 0.639(11) 1 d PDU A 1
H21A H -0.4906 0.0015 1.3857 0.043 Uiso 0.639(11) 1 calc PR A 1
C22 C -0.3004(8) 0.0634(3) 1.4407(3) 0.0365(10) Uani 0.639(11) 1 d PDU A 1
H22A H -0.3669 0.0817 1.4766 0.044 Uiso 0.639(11) 1 calc PR A 1
C23 C -0.1304(8) 0.0849(4) 1.4426(3) 0.0378(9) Uani 0.639(11) 1 d PDU A 1
H23A H -0.0822 0.1186 1.4795 0.045 Uiso 0.639(11) 1 calc PR A 1
C24 C -0.0288(7) 0.0580(6) 1.3914(4) 0.0345(9) Uani 0.639(11) 1 d PDU A 1
C25 C 0.1568(8) 0.0826(7) 1.3950(5) 0.0449(14) Uani 0.639(11) 1 d PDU A 1
H25A H 0.1969 0.0818 1.3485 0.067 Uiso 0.639(11) 1 calc PR A 1
H25B H 0.2226 0.0419 1.4242 0.067 Uiso 0.639(11) 1 calc PR A 1
H25C H 0.1708 0.1399 1.4145 0.067 Uiso 0.639(11) 1 calc PR A 1
C26 C -0.3535(7) -0.0619(5) 1.2733(3) 0.0386(13) Uani 0.639(11) 1 d PDU A 1
H26A H -0.4743 -0.0711 1.2786 0.058 Uiso 0.639(11) 1 calc PR A 1
H26B H -0.2963 -0.1171 1.2709 0.058 Uiso 0.639(11) 1 calc PR A 1
H26C H -0.3398 -0.0298 1.2309 0.058 Uiso 0.639(11) 1 calc PR A 1
C19A C -0.1153(7) 0.0052(5) 1.3378(3) 0.0331(13) Uani 0.361(11) 1 d PRDU A 2
C20A C -0.2868(7) -0.0180(5) 1.3231(3) 0.0326(13) Uani 0.361(11) 1 d PRDU A 2
C21A C -0.4038(7) 0.0051(5) 1.3694(3) 0.0343(13) Uani 0.361(11) 1 d PRDU A 2
H21B H -0.5190 -0.0115 1.3615 0.041 Uiso 0.361(11) 1 calc PR A 2
C22A C -0.3515(12) 0.0525(6) 1.4272(5) 0.0352(13) Uani 0.361(11) 1 d PDU A 2
H22B H -0.4321 0.0669 1.4591 0.042 Uiso 0.361(11) 1 calc PR A 2
C23A C -0.1866(13) 0.0794(7) 1.4397(5) 0.0353(13) Uani 0.361(11) 1 d PDU A 2
H23B H -0.1551 0.1127 1.4794 0.042 Uiso 0.361(11) 1 calc PR A 2
C24A C -0.0649(13) 0.0574(11) 1.3935(7) 0.0355(13) Uani 0.361(11) 1 d PDU A 2
C25A C 0.1155(14) 0.0874(10) 1.4030(7) 0.0361(19) Uani 0.361(11) 1 d PDU A 2
H25D H 0.1790 0.0654 1.3654 0.054 Uiso 0.361(11) 1 calc PR A 2
H25E H 0.1670 0.0665 1.4471 0.054 Uiso 0.361(11) 1 calc PR A 2
H25F H 0.1181 0.1498 1.4026 0.054 Uiso 0.361(11) 1 calc PR A 2
C26A C -0.3424(16) -0.0675(9) 1.2592(6) 0.040(2) Uani 0.361(11) 1 d PDU A 2
H26D H -0.2752 -0.1197 1.2575 0.060 Uiso 0.361(11) 1 calc PR A 2
H26E H -0.3258 -0.0327 1.2185 0.060 Uiso 0.361(11) 1 calc PR A 2
H26F H -0.4626 -0.0822 1.2601 0.060 Uiso 0.361(11) 1 calc PR A 2

loop_
_atom_site_aniso_label
_atom_site_aniso_U_11
_atom_site_aniso_U_22
_atom_site_aniso_U_33
_atom_site_aniso_U_23
_atom_site_aniso_U_13
_atom_site_aniso_U_12
O1 0.0339(6) 0.0256(6) 0.0273(6) 0.0003(4) 0.0037(5) -0.0019(5)
N1 0.0301(8) 0.0266(7) 0.0273(7) -0.0003(6) 0.0030(6) -0.0009(6)
C1 0.0381(10) 0.0349(9) 0.0323(9) 0.0023(7) 0.0065(8) -0.0036(8)
Li1 0.0346(15) 0.0302(14) 0.0285(13) -0.0007(11) 0.0044(12) 0.0005(11)
O2 0.0372(7) 0.0315(6) 0.0293(6) 0.0013(5) 0.0010(5) 0.0027(5)
C2 0.0308(9) 0.0291(9) 0.0267(8) 0.0024(7) -0.0013(7) -0.0037(7)
C3 0.0429(10) 0.0230(8) 0.0351(9) 0.0047(7) 0.0068(8) -0.0045(7)
C4 0.0378(10) 0.0257(8) 0.0304(8) 0.0004(7) 0.0017(8) -0.0018(7)
C5 0.0627(13) 0.0287(9) 0.0427(10) 0.0044(8) 0.0161(9) 0.0050(8)
C6 0.0351(10) 0.0196(7) 0.0284(8) -0.0001(6) 0.0052(7) 0.0020(7)
C7 0.0411(10) 0.0219(8) 0.0313(9) -0.0015(7) 0.0011(8) 0.0022(7)
C8 0.0527(12) 0.0272(9) 0.0265(8) -0.0020(7) 0.0038(8) 0.0033(8)
C9 0.0485(12) 0.0338(9) 0.0368(10) 0.0025(8) 0.0154(9) 0.0081(8)
C10 0.0344(10) 0.0331(9) 0.0393(10) 0.0014(8) 0.0069(8) 0.0026(7)
C11 0.0338(10) 0.0271(8) 0.0314(9) 0.0002(7) 0.0035(7) 0.0017(7)
C12 0.0352(10) 0.0452(10) 0.0347(9) -0.0011(8) 0.0007(8) -0.0037(8)
C13 0.0466(11) 0.0339(9) 0.0344(9) -0.0046(7) -0.0029(8) -0.0054(8)
C14 0.0391(10) 0.0428(10) 0.0311(9) -0.0001(8) 0.0042(8) 0.0036(8)
C15 0.0285(9) 0.0291(9) 0.0317(9) -0.0019(7) -0.0013(7) -0.0020(7)
C16 0.0323(9) 0.0297(8) 0.0317(9) 0.0014(7) 0.0019(7) 0.0034(7)
C18 0.0525(12) 0.0374(10) 0.0355(9) 0.0074(8) 0.0061(9) 0.0088(8)
C17 0.0305(9) 0.0302(9) 0.0286(8) 0.0010(7) -0.0003(7) -0.0022(7)
N2 0.0365(8) 0.0316(7) 0.0269(7) 0.0021(6) 0.0045(6) 0.0036(6)
C19 0.0414(15) 0.0248(15) 0.0283(15) 0.0049(13) 0.0071(14) 0.0052(14)
C20 0.0420(16) 0.0271(15) 0.0343(15) 0.0044(13) 0.0065(14) 0.0063(14)
C21 0.0401(17) 0.0315(16) 0.0354(18) 0.0035(14) 0.0065(15) 0.0030(14)
C22 0.047(2) 0.0308(17) 0.0333(18) 0.0026(13) 0.0099(17) 0.0068(18)
C23 0.047(2) 0.0358(16) 0.0310(15) 0.0024(12) 0.0064(18) 0.0042(19)
C24 0.042(2) 0.0326(15) 0.0290(15) 0.0021(13) 0.0072(17) 0.006(2)
C25 0.044(3) 0.049(2) 0.041(3) -0.012(2) -0.001(2) 0.000(2)
C26 0.038(2) 0.036(2) 0.042(3) 0.0017(19) 0.0062(19) 0.0019(19)
C19A 0.043(2) 0.028(2) 0.029(2) 0.001(2) 0.007(2) 0.006(2)
C20A 0.040(2) 0.027(2) 0.031(2) 0.005(2) 0.008(2) 0.007(2)
C21A 0.044(2) 0.029(2) 0.030(2) 0.0010(19) 0.005(2) 0.003(2)
C22A 0.040(2) 0.033(2) 0.032(2) 0.000(2) 0.004(2) 0.004(2)
C23A 0.043(3) 0.033(2) 0.030(2) -0.0043(19) 0.004(2) 0.001(3)
C24A 0.043(2) 0.033(2) 0.031(2) 0.003(2) 0.006(2) 0.003(3)
C25A 0.045(4) 0.037(4) 0.026(3) 0.005(3) 0.007(3) 0.002(4)
C26A 0.038(4) 0.041(4) 0.043(3) -0.010(3) 0.012(3) -0.004(3)

loop_
_atom_type_symbol
_atom_type_description
_atom_type_scat_dispersion_real
_atom_type_scat_dispersion_imag
_atom_type_scat_source
C C 0.0181 0.0091 'International Tables Vol C Tables 4.2.6.8 and 6.1.1.4'
H H 0.0000 0.0000 'International Tables Vol C Tables 4.2.6.8 and 6.1.1.4'
N N 0.0311 0.0180 'International Tables Vol C Tables 4.2.6.8 and 6.1.1.4'
O O 0.0492 0.0322 'International Tables Vol C Tables 4.2.6.8 and 6.1.1.4'
Li Li 0.0008 0.0003 'International Tables Vol C Tables 4.2.6.8 and 6.1.1.4'

loop_
_geom_angle_atom_site_label_1
_geom_angle_atom_site_label_2
_geom_angle_atom_site_label_3
_geom_angle
_geom_angle_site_symmetry_1
_geom_angle_site_symmetry_3
_geom_angle_publ_flag
C2 O1 Li1 124.91(12) . . ?
C2 O1 Li1 131.57(12) . 3_557 ?
Li1 O1 Li1 90.13(11) . 3_557 ?
C4 N1 C6 119.08(13) . . ?
C4 N1 Li1 121.56(13) . . ?
C6 N1 Li1 119.35(12) . . ?
C2 C1 H1A 109.5 . . ?
C2 C1 H1B 109.5 . . ?
H1A C1 H1B 109.5 . . ?
C2 C1 H1C 109.5 . . ?
H1A C1 H1C 109.5 . . ?
H1B C1 H1C 109.5 . . ?
O1 Li1 O1 89.87(11) . 3_557 ?
O1 Li1 O2 129.71(15) . . ?
O1 Li1 O2 107.60(13) 3_557 . ?
O1 Li1 N1 95.48(12) . . ?
O1 Li1 N1 131.94(15) 3_557 . ?
O2 Li1 N1 105.09(12) . . ?
O1 Li1 Li1 45.57(8) . 3_557 ?
O1 Li1 Li1 44.31(8) 3_557 3_557 ?
O2 Li1 Li1 131.47(17) . 3_557 ?
N1 Li1 Li1 122.95(16) . 3_557 ?
C15 O2 Li1 129.11(12) . . ?
O1 C2 C3 124.95(14) . . ?
O1 C2 C1 115.95(14) . . ?
C3 C2 C1 119.04(14) . . ?
C2 C3 C4 128.34(14) . . ?
C2 C3 H3 115.8 . . ?
C4 C3 H3 115.8 . . ?
N1 C4 C3 123.45(14) . . ?
N1 C4 C5 120.67(14) . . ?
C3 C4 C5 115.85(14) . . ?
C4 C5 H5A 109.5 . . ?
C4 C5 H5B 109.5 . . ?
H5A C5 H5B 109.5 . . ?
C4 C5 H5C 109.5 . . ?
H5A C5 H5C 109.5 . . ?
H5B C5 H5C 109.5 . . ?
C4 C5 H5D 109.5 . . ?
H5A C5 H5D 141.1 . . ?
H5B C5 H5D 56.3 . . ?
H5C C5 H5D 56.3 . . ?
C4 C5 H5E 109.5 . . ?
H5A C5 H5E 56.3 . . ?
H5B C5 H5E 141.1 . . ?
H5C C5 H5E 56.3 . . ?
H5D C5 H5E 109.5 . . ?
C4 C5 H5F 109.5 . . ?
H5A C5 H5F 56.3 . . ?
H5B C5 H5F 56.3 . . ?
H5C C5 H5F 141.1 . . ?
H5D C5 H5F 109.5 . . ?
H5E C5 H5F 109.5 . . ?
C11 C6 C7 120.33(14) . . ?
C11 C6 N1 119.53(13) . . ?
C7 C6 N1 120.05(14) . . ?
C8 C7 C6 118.42(15) . . ?
C8 C7 C13 121.21(14) . . ?
C6 C7 C13 120.37(15) . . ?
C9 C8 C7 121.52(15) . . ?
C9 C8 H8 119.2 . . ?
C7 C8 H8 119.2 . . ?
C8 C9 C10 119.35(16) . . ?
C8 C9 H9 120.3 . . ?
C10 C9 H9 120.3 . . ?
C9 C10 C11 121.15(17) . . ?
C9 C10 H10 119.4 . . ?
C11 C10 H10 119.4 . . ?
C10 C11 C6 119.21(15) . . ?
C10 C11 C12 120.90(15) . . ?
C6 C11 C12 119.89(14) . . ?
C11 C12 H12A 109.5 . . ?
C11 C12 H12B 109.5 . . ?
H12A C12 H12B 109.5 . . ?
C11 C12 H12C 109.5 . . ?
H12A C12 H12C 109.5 . . ?
H12B C12 H12C 109.5 . . ?
C7 C13 H13A 109.5 . . ?
C7 C13 H13B 109.5 . . ?
H13A C13 H13B 109.5 . . ?
C7 C13 H13C 109.5 . . ?
H13A C13 H13C 109.5 . . ?
H13B C13 H13C 109.5 . . ?
C15 C14 H14A 109.5 . . ?
C15 C14 H14B 109.5 . . ?
H14A C14 H14B 109.5 . . ?
C15 C14 H14C 109.5 . . ?
H14A C14 H14C 109.5 . . ?
H14B C14 H14C 109.5 . . ?
O2 C15 C16 122.25(14) . . ?
O2 C15 C14 118.51(14) . . ?
C16 C15 C14 119.24(14) . . ?
C17 C16 C15 125.06(15) . . ?
C17 C16 H16 117.5 . . ?
C15 C16 H16 117.5 . . ?
C17 C18 H18A 109.5 . . ?
C17 C18 H18B 109.5 . . ?
H18A C18 H18B 109.5 . . ?
C17 C18 H18C 109.5 . . ?
H18A C18 H18C 109.5 . . ?
H18B C18 H18C 109.5 . . ?
N2 C17 C16 121.11(14) . . ?
N2 C17 C18 117.88(14) . . ?
C16 C17 C18 121.00(14) . . ?
C17 N2 C19 125.2(2) . . ?
C17 N2 C19A 123.9(3) . . ?
C17 N2 H2 114.1(12) . . ?
C19 N2 H2 120.0(12) . . ?
C19A N2 H2 120.6(12) . . ?
C20 C19 C24 122.8(3) . . ?
C20 C19 N2 119.3(3) . . ?
C24 C19 N2 117.9(3) . . ?
C19 C20 C21 117.8(3) . . ?
C19 C20 C26 120.0(4) . . ?
C21 C20 C26 122.1(4) . . ?
C22 C21 C20 120.6(3) . . ?
C22 C21 H21A 119.7 . . ?
C20 C21 H21A 119.7 . . ?
C21 C22 C23 120.3(4) . . ?
C21 C22 H22A 119.9 . . ?
C23 C22 H22A 119.9 . . ?
C22 C23 C24 121.3(4) . . ?
C22 C23 H23A 119.3 . . ?
C24 C23 H23A 119.3 . . ?
C23 C24 C19 117.2(4) . . ?
C23 C24 C25 120.0(4) . . ?
C19 C24 C25 122.9(4) . . ?
C24 C25 H25A 109.5 . . ?
C24 C25 H25B 109.5 . . ?
H25A C25 H25B 109.5 . . ?
C24 C25 H25C 109.5 . . ?
H25A C25 H25C 109.5 . . ?
H25B C25 H25C 109.5 . . ?
C20 C26 H26A 109.5 . . ?
C20 C26 H26B 109.5 . . ?
H26A C26 H26B 109.5 . . ?
C20 C26 H26C 109.5 . . ?
H26A C26 H26C 109.5 . . ?
H26B C26 H26C 109.5 . . ?
C24A C19A C20A 121.7(4) . . ?
C24A C19A N2 123.6(5) . . ?
C20A C19A N2 114.2(2) . . ?
C21A C20A C19A 118.5 . . ?
C21A C20A C26A 120.2(7) . . ?
C19A C20A C26A 121.3(7) . . ?
C22A C21A C20A 119.6(4) . . ?
C22A C21A H21B 120.2 . . ?
C20A C21A H21B 120.2 . . ?
C23A C22A C21A 122.1(7) . . ?
C23A C22A H22B 119.0 . . ?
C21A C22A H22B 119.0 . . ?
C22A C23A C24A 119.7(7) . . ?
C22A C23A H23B 120.2 . . ?
C24A C23A H23B 120.2 . . ?
C19A C24A C23A 118.1(7) . . ?
C19A C24A C25A 119.7(8) . . ?
C23A C24A C25A 122.2(8) . . ?
C24A C25A H25D 109.5 . . ?
C24A C25A H25E 109.5 . . ?
H25D C25A H25E 109.5 . . ?
C24A C25A H25F 109.5 . . ?
H25D C25A H25F 109.5 . . ?
H25E C25A H25F 109.5 . . ?
C20A C26A H26D 109.5 . . ?
C20A C26A H26E 109.5 . . ?
H26D C26A H26E 109.5 . . ?
C20A C26A H26F 109.5 . . ?
H26D C26A H26F 109.5 . . ?
H26E C26A H26F 109.5 . . ?

loop_
_geom_bond_atom_site_label_1
_geom_bond_atom_site_label_2
_geom_bond_distance
_geom_bond_site_symmetry_2
_geom_bond_publ_flag
O1 C2 1.2861(18) . ?
O1 Li1 1.907(3) . ?
O1 Li1 1.950(3) 3_557 ?
N1 C4 1.308(2) . ?
N1 C6 1.431(2) . ?
N1 Li1 2.026(3) . ?
C1 C2 1.513(2) . ?
C1 H1A 0.9800 . ?
C1 H1B 0.9800 . ?
C1 H1C 0.9800 . ?
Li1 O1 1.950(3) 3_557 ?
Li1 O2 1.979(3) . ?
Li1 Li1 2.730(5) 3_557 ?
O2 C15 1.2603(19) . ?
C2 C3 1.378(2) . ?
C3 C4 1.432(2) . ?
C3 H3 0.9500 . ?
C4 C5 1.510(2) . ?
C5 H5A 0.9800 . ?
C5 H5B 0.9800 . ?
C5 H5C 0.9800 . ?
C5 H5D 0.9800 . ?
C5 H5E 0.9800 . ?
C5 H5F 0.9800 . ?
C6 C11 1.397(2) . ?
C6 C7 1.407(2) . ?
C7 C8 1.394(2) . ?
C7 C13 1.500(2) . ?
C8 C9 1.380(3) . ?
C8 H8 0.9500 . ?
C9 C10 1.381(2) . ?
C9 H9 0.9500 . ?
C10 C11 1.389(2) . ?
C10 H10 0.9500 . ?
C11 C12 1.506(2) . ?
C12 H12A 0.9800 . ?
C12 H12B 0.9800 . ?
C12 H12C 0.9800 . ?
C13 H13A 0.9800 . ?
C13 H13B 0.9800 . ?
C13 H13C 0.9800 . ?
C14 C15 1.494(2) . ?
C14 H14A 0.9800 . ?
C14 H14B 0.9800 . ?
C14 H14C 0.9800 . ?
C15 C16 1.416(2) . ?
C16 C17 1.373(2) . ?
C16 H16 0.9500 . ?
C18 C17 1.500(2) . ?
C18 H18A 0.9800 . ?
C18 H18B 0.9800 . ?
C18 H18C 0.9800 . ?
C17 N2 1.342(2) . ?
N2 C19 1.428(4) . ?
N2 C19A 1.460(5) . ?
N2 H2 0.95(2) . ?
C19 C20 1.390(4) . ?
C19 C24 1.407(6) . ?
C20 C21 1.398(4) . ?
C20 C26 1.499(5) . ?
C21 C22 1.384(5) . ?
C21 H21A 0.9500 . ?
C22 C23 1.385(5) . ?
C22 H22A 0.9500 . ?
C23 C24 1.391(5) . ?
C23 H23A 0.9500 . ?
C24 C25 1.515(5) . ?
C25 H25A 0.9800 . ?
C25 H25B 0.9800 . ?
C25 H25C 0.9800 . ?
C26 H26A 0.9800 . ?
C26 H26B 0.9800 . ?
C26 H26C 0.9800 . ?
C19A C24A 1.395(9) . ?
C19A C20A 1.4140 . ?
C20A C21A 1.3874 . ?
C20A C26A 1.503(8) . ?
C21A C22A 1.387(8) . ?
C21A H21B 0.9500 . ?
C22A C23A 1.377(8) . ?
C22A H22B 0.9500 . ?
C23A C24A 1.409(9) . ?
C23A H23B 0.9500 . ?
C24A C25A 1.501(9) . ?
C25A H25D 0.9800 . ?
C25A H25E 0.9800 . ?
C25A H25F 0.9800 . ?
C26A H26D 0.9800 . ?
C26A H26E 0.9800 . ?
C26A H26F 0.9800 . ?

loop_
_geom_hbond_atom_site_label_D
_geom_hbond_atom_site_label_H
_geom_hbond_atom_site_label_A
_geom_hbond_distance_DH
_geom_hbond_distance_HA
_geom_hbond_distance_DA
_geom_hbond_angle_DHA
_geom_hbond_site_symmetry_A
N2 H2 O2 0.95(2) 1.90(2) 2.6678(18) 136.2(17) .

loop_
_geom_torsion_atom_site_label_1
_geom_torsion_atom_site_label_2
_geom_torsion_atom_site_label_3
_geom_torsion_atom_site_label_4
_geom_torsion
_geom_torsion_site_symmetry_1
_geom_torsion_site_symmetry_2
_geom_torsion_site_symmetry_3
_geom_torsion_site_symmetry_4
_geom_torsion_publ_flag
C2 O1 Li1 O1 144.16(14) . . . 3_557 ?
Li1 O1 Li1 O1 0.0 3_557 . . 3_557 ?
C2 O1 Li1 O2 -102.81(19) . . . . ?
Li1 O1 Li1 O2 113.0(2) 3_557 . . . ?
C2 O1 Li1 N1 11.99(18) . . . . ?
Li1 O1 Li1 N1 -132.16(15) 3_557 . . . ?
C2 O1 Li1 Li1 144.15(14) . . . 3_557 ?
C4 N1 Li1 O1 -8.46(18) . . . . ?
C6 N1 Li1 O1 172.73(11) . . . . ?
C4 N1 Li1 O1 -103.2(2) . . . 3_557 ?
C6 N1 Li1 O1 78.0(2) . . . 3_557 ?
C4 N1 Li1 O2 125.22(14) . . . . ?
C6 N1 Li1 O2 -53.60(17) . . . . ?
C4 N1 Li1 Li1 -47.6(3) . . . 3_557 ?
C6 N1 Li1 Li1 133.62(18) . . . 3_557 ?
O1 Li1 O2 C15 -61.5(2) . . . . ?
O1 Li1 O2 C15 43.5(2) 3_557 . . . ?
N1 Li1 O2 C15 -172.18(13) . . . . ?
Li1 Li1 O2 C15 -0.3(3) 3_557 . . . ?
Li1 O1 C2 C3 -8.2(2) . . . . ?
Li1 O1 C2 C3 120.27(18) 3_557 . . . ?
Li1 O1 C2 C1 174.68(14) . . . . ?
Li1 O1 C2 C1 -56.8(2) 3_557 . . . ?
O1 C2 C3 C4 -3.3(3) . . . . ?
C1 C2 C3 C4 173.69(16) . . . . ?
C6 N1 C4 C3 -179.90(14) . . . . ?
Li1 N1 C4 C3 1.3(2) . . . . ?
C6 N1 C4 C5 -2.1(2) . . . . ?
Li1 N1 C4 C5 179.13(15) . . . . ?
C2 C3 C4 N1 6.9(3) . . . . ?
C2 C3 C4 C5 -171.10(17) . . . . ?
C4 N1 C6 C11 98.14(17) . . . . ?
Li1 N1 C6 C11 -83.02(17) . . . . ?
C4 N1 C6 C7 -85.10(18) . . . . ?
Li1 N1 C6 C7 93.74(17) . . . . ?
C11 C6 C7 C8 -1.6(2) . . . . ?
N1 C6 C7 C8 -178.34(13) . . . . ?
C11 C6 C7 C13 178.85(14) . . . . ?
N1 C6 C7 C13 2.1(2) . . . . ?
C6 C7 C8 C9 1.0(2) . . . . ?
C13 C7 C8 C9 -179.46(15) . . . . ?
C7 C8 C9 C10 0.3(2) . . . . ?
C8 C9 C10 C11 -1.1(2) . . . . ?
C9 C10 C11 C6 0.5(2) . . . . ?
C9 C10 C11 C12 -179.51(15) . . . . ?
C7 C6 C11 C10 0.9(2) . . . . ?
N1 C6 C11 C10 177.64(13) . . . . ?
C7 C6 C11 C12 -179.12(14) . . . . ?
N1 C6 C11 C12 -2.4(2) . . . . ?
Li1 O2 C15 C16 -153.22(15) . . . . ?
Li1 O2 C15 C14 27.3(2) . . . . ?
O2 C15 C16 C17 -2.9(3) . . . . ?
C14 C15 C16 C17 176.54(15) . . . . ?
C15 C16 C17 N2 -0.9(3) . . . . ?
C15 C16 C17 C18 178.81(16) . . . . ?
C16 C17 N2 C19 176.8(2) . . . . ?
C18 C17 N2 C19 -2.8(3) . . . . ?
C16 C17 N2 C19A 172.9(3) . . . . ?
C18 C17 N2 C19A -6.7(3) . . . . ?
C17 N2 C19 C20 -96.8(3) . . . . ?
C19A N2 C19 C20 -28(8) . . . . ?
C17 N2 C19 C24 82.5(6) . . . . ?
C19A N2 C19 C24 151(8) . . . . ?
C24 C19 C20 C21 -0.3(7) . . . . ?
N2 C19 C20 C21 179.0(3) . . . . ?
C24 C19 C20 C26 177.5(9) . . . . ?
N2 C19 C20 C26 -3.3(5) . . . . ?
C19 C20 C21 C22 0.0(5) . . . . ?
C26 C20 C21 C22 -177.7(7) . . . . ?
C20 C21 C22 C23 0.6(6) . . . . ?
C21 C22 C23 C24 -1.0(9) . . . . ?
C22 C23 C24 C19 0.7(11) . . . . ?
C22 C23 C24 C25 -180.0(8) . . . . ?
C20 C19 C24 C23 -0.1(10) . . . . ?
N2 C19 C24 C23 -179.4(6) . . . . ?
C20 C19 C24 C25 -179.4(7) . . . . ?
N2 C19 C24 C25 1.4(12) . . . . ?
C17 N2 C19A C24A 88.9(11) . . . . ?
C19 N2 C19A C24A -24(7) . . . . ?
C17 N2 C19A C20A -99.5(2) . . . . ?
C19 N2 C19A C20A 147(8) . . . . ?
C24A C19A C20A C21A -6.4(10) . . . . ?
N2 C19A C20A C21A -178.1(3) . . . . ?
C24A C19A C20A C26A 174.3(17) . . . . ?
N2 C19A C20A C26A 2.5(8) . . . . ?
C19A C20A C21A C22A 2.2(6) . . . . ?
C26A C20A C21A C22A -178.4(14) . . . . ?
C20A C21A C22A C23A 1.4(11) . . . . ?
C21A C22A C23A C24A -1.1(17) . . . . ?
C20A C19A C24A C23A 6.6(19) . . . . ?
N2 C19A C24A C23A 177.6(10) . . . . ?
C20A C19A C24A C25A -173.9(11) . . . . ?
N2 C19A C24A C25A -3(2) . . . . ?
C22A C23A C24A C19A -3(2) . . . . ?
C22A C23A C24A C25A 177.7(14) . . . . ?
